data_1570836
loop_
_publ_author_name
'Xiao, Guowei'
'Ma, Yu-Juan'
'Qi, Zhenhong'
'Fang, Xiaoyu'
'Chen, Tianhong'
'Yan, Dongpeng'

_publ_section_title
;
 A flexible ligand and halogen engineering enable one phosphor-based
 full-color persistent luminescence in hybrid perovskitoids.
;
_journal_issue 10
_journal_name_full 'Chemical science'
_journal_page_first 3625
_journal_page_last 3632
_journal_paper_doi 10.1039/d3sc06845e
_journal_volume 15
_journal_year 2024
_chemical_formula_sum 'C6 H11 Cd Cl2 N3'
_chemical_formula_weight 308.48
_space_group_crystal_system monoclinic
_space_group_IT_number 11
_space_group_name_Hall '-P 2yb'
_space_group_name_H-M_alt 'P 1 21/m 1'
_atom_sites_solution_hydrogens geom
_audit_creation_method SHELXL-2016/6
_audit_update_record
;
2023-04-02 deposited with the CCDC.	2024-01-30 downloaded from the CCDC.
;
_cell_angle_alpha 90
_cell_angle_beta 91.575(3)
_cell_angle_gamma 90
_cell_formula_units_Z 2
_cell_length_a 7.1135(3)
_cell_length_b 7.7569(3)
_cell_length_c 8.8801(4)
_cell_measurement_reflns_used 3926
_cell_measurement_temperature 282.01(10)
_cell_measurement_theta_max 75.6560
_cell_measurement_theta_min 4.9620
_cell_volume 489.81(4)
_computing_cell_refinement 'CrysAlisPro 1.171.41.110a (Rigaku OD, 2021)'
_computing_data_collection 'CrysAlisPro 1.171.41.110a (Rigaku OD, 2021)'
_computing_data_reduction 'CrysAlisPro 1.171.41.110a (Rigaku OD, 2021)'
_computing_structure_refinement 'SHELXL-2016/6 (Sheldrick, 2016)'
_diffrn_ambient_temperature 282.01(10)
_diffrn_measured_fraction_theta_full 0.997
_diffrn_measured_fraction_theta_max 0.948
_diffrn_measurement_device_type 'XtaLAB Synergy R, DW system, HyPix'
_diffrn_measurement_method '\w scans'
_diffrn_radiation_type CuK\a
_diffrn_radiation_wavelength 1.54178
_diffrn_reflns_av_R_equivalents 0.0551
_diffrn_reflns_av_unetI/netI 0.0325
_diffrn_reflns_Laue_measured_fraction_full 0.997
_diffrn_reflns_Laue_measured_fraction_max 0.948
_diffrn_reflns_limit_h_max 8
_diffrn_reflns_limit_h_min -9
_diffrn_reflns_limit_k_max 9
_diffrn_reflns_limit_k_min -9
_diffrn_reflns_limit_l_max 10
_diffrn_reflns_limit_l_min -10
_diffrn_reflns_number 4332
_diffrn_reflns_point_group_measured_fraction_full 0.997
_diffrn_reflns_point_group_measured_fraction_max 0.948
_diffrn_reflns_theta_full 67.679
_diffrn_reflns_theta_max 77.735
_diffrn_reflns_theta_min 4.982
_diffrn_source 'Rotating-anode X-ray tube'
_exptl_absorpt_coefficient_mu 22.476
_exptl_absorpt_correction_T_max 1.00000
_exptl_absorpt_correction_T_min 0.39210
_exptl_absorpt_correction_type multi-scan
_exptl_absorpt_process_details
;
CrysAlisPro 1.171.41.110a (Rigaku Oxford Diffraction, 2021)
Empirical absorption correction using spherical harmonics,
implemented in SCALE3 ABSPACK scaling algorithm.
;
_exptl_crystal_colour 'clear intense colourless'
_exptl_crystal_density_diffrn 2.092
_exptl_crystal_description block
_exptl_crystal_F_000 300
_exptl_crystal_size_max 0.200
_exptl_crystal_size_mid 0.150
_exptl_crystal_size_min 0.100
_refine_diff_density_max 2.383
_refine_diff_density_min -1.872
_refine_diff_density_rms 0.253
_refine_ls_extinction_method none
_refine_ls_goodness_of_fit_ref 1.042
_refine_ls_hydrogen_treatment constr
_refine_ls_matrix_type full
_refine_ls_number_parameters 70
_refine_ls_number_reflns 1062
_refine_ls_number_restraints 6
_refine_ls_restrained_S_all 1.065
_refine_ls_R_factor_all 0.0664
_refine_ls_R_factor_gt 0.0641
_refine_ls_shift/su_max 0.000
_refine_ls_shift/su_mean 0.000
_refine_ls_structure_factor_coef Fsqd
_refine_ls_weighting_details 'w=1/[\s^2^(Fo^2^)+(0.1536P)^2^+1.2622P] where P=(Fo^2^+2Fc^2^)/3'
_refine_ls_weighting_scheme calc
_refine_ls_wR_factor_gt 0.1819
_refine_ls_wR_factor_ref 0.1906
_reflns_Friedel_coverage 0.000
_reflns_number_gt 1012
_reflns_number_total 1062
_reflns_threshold_expression 'I > 2\s(I)'
_cod_data_source_file d3sc06845e2.cif
_cod_data_source_block CdCl_apim2_282K
_cod_depositor_comments 'Adding full bibliography for 1570834--1570839.cif.'
_cod_original_sg_symbol_H-M 'P 21/m'
_cod_database_code 1570836
_shelx_shelxl_version_number 2016/6
_shelx_space_group_comment
;
The symmetry employed for this shelxl refinement is uniquely defined
by the following loop, which should always be used as a source of
symmetry information in preference to the above space-group names.
They are only intended as comments.
;

loop_
_space_group_symop_operation_xyz
'x, y, z'
'-x, y+1/2, -z'
'-x, -y, -z'
'x, -y-1/2, z'

loop_
_atom_site_label
_atom_site_type_symbol
_atom_site_fract_x
_atom_site_fract_y
_atom_site_fract_z
_atom_site_U_iso_or_equiv
_atom_site_adp_type
_atom_site_occupancy
_atom_site_site_symmetry_order
_atom_site_calc_flag
_atom_site_refinement_flags_posn
_atom_site_refinement_flags_adp
_atom_site_refinement_flags_occupancy
_atom_site_disorder_assembly
_atom_site_disorder_group
Cd1 Cd 0.47643(10) 0.250000 0.00077(6) 0.0377(4) Uani 1 2 d S T P . .
Cl1 Cl 0.2939(3) 0.4935(2) -0.1378(3) 0.0522(6) Uani 1 1 d . . . . .
N1 N 0.3125(13) 0.250000 0.2167(10) 0.047(2) Uani 1 2 d S T P . .
N2 N 0.1002(12) 0.250000 0.3900(10) 0.039(2) Uani 1 2 d S T P . .
N3 N -0.2658(14) 0.250000 0.8504(11) 0.053(2) Uani 1 2 d S T P . .
H3A H -0.197813 0.341895 0.877180 0.063 Uiso 0.5 1 calc R U P . .
H3B H -0.197813 0.158105 0.877180 0.063 Uiso 0.5 1 calc R U P . .
C6 C -0.2769(16) 0.250000 0.6883(12) 0.047(3) Uani 1 2 d S T P . .
H6A H -0.345681 0.351131 0.653660 0.057 Uiso 0.5 1 calc R U P . .
H6B H -0.345681 0.148869 0.653660 0.057 Uiso 0.5 1 calc R U P . .
C5 C -0.0835(17) 0.250000 0.6208(13) 0.047(3) Uani 1 2 d S T P . .
H5A H -0.015364 0.350928 0.656698 0.057 Uiso 0.5 1 calc R U P . .
H5B H -0.015364 0.149072 0.656698 0.057 Uiso 0.5 1 calc R U P . .
C1 C 0.1384(17) 0.250000 0.2419(11) 0.044(2) Uani 1 2 d S T P . .
H1 H 0.045740 0.250000 0.165943 0.053 Uiso 1 2 calc R U P . .
C3 C 0.393(2) 0.250000 0.3546(18) 0.083(4) Uani 1 2 d S TU P . .
H3 H 0.522558 0.250000 0.371927 0.100 Uiso 1 2 calc R U P . .
C2 C 0.269(2) 0.250000 0.4650(13) 0.085(6) Uani 1 2 d S T P . .
H2 H 0.293023 0.250000 0.568477 0.102 Uiso 1 2 calc R U P . .
C4 C -0.0860(16) 0.250000 0.4536(12) 0.056(3) Uani 1 2 d S T P . .
H4A H -0.153926 0.149038 0.417568 0.067 Uiso 0.5 1 calc R U P . .
H4B H -0.153925 0.350962 0.417568 0.067 Uiso 0.5 1 calc R U P . .

loop_
_atom_site_aniso_label
_atom_site_aniso_U_11
_atom_site_aniso_U_22
_atom_site_aniso_U_33
_atom_site_aniso_U_23
_atom_site_aniso_U_13
_atom_site_aniso_U_12
Cd1 0.0399(5) 0.0424(6) 0.0310(5) 0.000 0.0078(3) 0.000
Cl1 0.0547(11) 0.0506(14) 0.0503(14) -0.0055(6) -0.0153(9) 0.0074(8)
N1 0.035(4) 0.081(6) 0.025(4) 0.000 0.007(3) 0.000
N2 0.029(4) 0.057(6) 0.031(4) 0.000 0.002(3) 0.000
N3 0.042(5) 0.080(7) 0.036(5) 0.000 0.004(4) 0.000
C6 0.034(5) 0.078(8) 0.030(5) 0.000 0.006(4) 0.000
C5 0.041(6) 0.063(7) 0.037(6) 0.000 0.010(4) 0.000
C1 0.045(5) 0.059(6) 0.028(5) 0.000 -0.002(4) 0.000
C3 0.044(6) 0.142(10) 0.063(7) 0.000 -0.002(5) 0.000
C2 0.042(6) 0.187(18) 0.025(5) 0.000 0.005(5) 0.000
C4 0.033(5) 0.099(9) 0.036(5) 0.000 0.006(4) 0.000

loop_
_atom_type_symbol
_atom_type_description
_atom_type_scat_dispersion_real
_atom_type_scat_dispersion_imag
_atom_type_scat_source
C C 0.0181 0.0091 'International Tables Vol C Tables 4.2.6.8 and 6.1.1.4'
Cd Cd 0.1185 4.6533 'International Tables Vol C Tables 4.2.6.8 and 6.1.1.4'
Cl Cl 0.3639 0.7018 'International Tables Vol C Tables 4.2.6.8 and 6.1.1.4'
N N 0.0311 0.0180 'International Tables Vol C Tables 4.2.6.8 and 6.1.1.4'
H H 0.0000 0.0000 'International Tables Vol C Tables 4.2.6.8 and 6.1.1.4'

loop_
_geom_angle_atom_site_label_1
_geom_angle_atom_site_label_2
_geom_angle_atom_site_label_3
_geom_angle
_geom_angle_site_symmetry_1
_geom_angle_site_symmetry_3
_geom_angle_publ_flag
N1 Cd1 N3 158.0(4) . 1_654 ?
N1 Cd1 Cl1 97.99(17) . . ?
N3 Cd1 Cl1 97.00(17) 1_654 . ?
N1 Cd1 Cl1 97.99(17) . 4_565 ?
N3 Cd1 Cl1 97.00(18) 1_654 4_565 ?
Cl1 Cd1 Cl1 93.90(8) . 4_565 ?
N1 Cd1 Cl1 86.60(18) . 3_665 ?
N3 Cd1 Cl1 77.83(18) 1_654 3_665 ?
Cl1 Cd1 Cl1 88.14(6) . 3_665 ?
Cl1 Cd1 Cl1 174.66(3) 4_565 3_665 ?
N1 Cd1 Cl1 86.60(18) . 2_645 ?
N3 Cd1 Cl1 77.83(18) 1_654 2_645 ?
Cl1 Cd1 Cl1 174.66(3) . 2_645 ?
Cl1 Cd1 Cl1 88.13(6) 4_565 2_645 ?
Cl1 Cd1 Cl1 89.42(8) 3_665 2_645 ?
Cd1 Cl1 Cd1 91.87(6) . 3_665 ?
C1 N1 C3 103.6(10) . . ?
C1 N1 Cd1 132.6(8) . . ?
C3 N1 Cd1 123.8(9) . . ?
C1 N2 C2 106.2(9) . . ?
C1 N2 C4 126.0(9) . . ?
C2 N2 C4 127.8(9) . . ?
C6 N3 Cd1 123.9(7) . 1_456 ?
N3 C6 C5 111.7(9) . . ?
C4 C5 C6 114.2(10) . . ?
N1 C1 N2 113.4(10) . . ?
C2 C3 N1 113.4(13) . . ?
C3 C2 N2 103.5(11) . . ?
N2 C4 C5 113.8(10) . . ?

loop_
_geom_bond_atom_site_label_1
_geom_bond_atom_site_label_2
_geom_bond_distance
_geom_bond_site_symmetry_2
_geom_bond_publ_flag
Cd1 N1 2.272(8) . ?
Cd1 N3 2.298(10) 1_654 ?
Cd1 Cl1 2.5844(19) . ?
Cd1 Cl1 2.5844(19) 4_565 ?
Cd1 Cl1 2.829(2) 3_665 ?
Cd1 Cl1 2.829(2) 2_645 ?
N1 C1 1.265(15) . ?
N1 C3 1.337(17) . ?
N2 C1 1.350(13) . ?
N2 C2 1.358(15) . ?
N2 C4 1.454(13) . ?
N3 C6 1.440(13) . ?
C6 C5 1.516(15) . ?
C5 C4 1.484(15) . ?
C3 C2 1.34(2) . ?

loop_
_geom_torsion_atom_site_label_1
_geom_torsion_atom_site_label_2
_geom_torsion_atom_site_label_3
_geom_torsion_atom_site_label_4
_geom_torsion
_geom_torsion_site_symmetry_1
_geom_torsion_site_symmetry_2
_geom_torsion_site_symmetry_3
_geom_torsion_site_symmetry_4
_geom_torsion_publ_flag
Cd1 N3 C6 C5 180.000(2) 1_456 . . . ?
N3 C6 C5 C4 180.000(2) . . . . ?
C3 N1 C1 N2 0.000(1) . . . . ?
Cd1 N1 C1 N2 180.000(1) . . . . ?
C2 N2 C1 N1 0.000(1) . . . . ?
C4 N2 C1 N1 180.000(1) . . . . ?
C1 N1 C3 C2 0.000(2) . . . . ?
Cd1 N1 C3 C2 180.000(2) . . . . ?
N1 C3 C2 N2 0.000(2) . . . . ?
C1 N2 C2 C3 0.000(2) . . . . ?
C4 N2 C2 C3 180.000(2) . . . . ?
C1 N2 C4 C5 180.000(2) . . . . ?
C2 N2 C4 C5 0.000(2) . . . . ?
C6 C5 C4 N2 180.000(2) . . . . ?
